data_7048391
loop_
_publ_author_name
'Groves, Lara M.'
'Williams, Catrin F.'
'Hayes, Anthony J.'
'Ward, Benjamin D.'
'Isaacs, Marc D.'
'Symonds, Nadine O.'
'Lloyd, David'
'Horton, Peter N.'
'Coles, Simon J.'
'Pope, Simon J. A.'

_publ_section_title
;
 Fluorescent functionalised naphthalimides and their Au(i)-NHC complexes
 for potential use in cellular bioimaging.
;
_journal_issue 5
_journal_name_full 'Dalton transactions (Cambridge, England : 2003)'
_journal_page_first 1599
_journal_page_last 1612
_journal_paper_doi 10.1039/c8dt04069a
_journal_volume 48
_journal_year 2019
_chemical_formula_moiety 'C20 H22 N3 O2, F6 P'
_chemical_formula_sum 'C20 H22 F6 N3 O2 P'
_chemical_formula_weight 481.37
_space_group_crystal_system monoclinic
_space_group_IT_number 14
_space_group_name_Hall '-P 2yn'
_space_group_name_H-M_alt 'P 1 21/n 1'
_symmetry_space_group_name_Hall '-P 2yn'
_symmetry_space_group_name_H-M 'P 1 21/n 1'
_atom_sites_solution_hydrogens geom
_atom_sites_solution_primary dual
_audit_creation_date 2018-03-16
_audit_creation_method
;
Olex2 1.2-alpha
(compiled 2018.03.09 svn.r3491 for OlexSys, GUI svn.r5479)
;
_audit_update_record
;
2018-03-20 deposited with the CCDC.
2018-11-22 downloaded from the CCDC.
;
_cell_angle_alpha 90
_cell_angle_beta 104.075(7)
_cell_angle_gamma 90
_cell_formula_units_Z 4
_cell_length_a 15.6492(11)
_cell_length_b 8.2325(6)
_cell_length_c 16.7492(11)
_cell_measurement_reflns_used 4820
_cell_measurement_temperature 100(2)
_cell_measurement_theta_max 29.5810
_cell_measurement_theta_min 2.5890
_cell_volume 2093.1(3)
_computing_cell_refinement 'CrysAlisPro 1.171.39.34b (Rigaku OD, 2017)'
_computing_data_collection 'CrystalClear-SM Expert 3.1 b27 (Rigaku, 2013)'
_computing_data_reduction 'CrysAlisPro 1.171.39.34b (Rigaku OD, 2017)'
_computing_molecular_graphics 'Olex2 (Dolomanov et al., 2009)'
_computing_publication_material 'Olex2 (Dolomanov et al., 2009)'
_computing_structure_refinement 'ShelXL (Sheldrick, 2015)'
_computing_structure_solution 'ShelXT (Sheldrick, 2015)'
_diffrn_ambient_temperature 100(2)
_diffrn_detector 'CCD area detector'
_diffrn_detector_area_resol_mean 28.5714
_diffrn_detector_type 'Rigaku HG Saturn724+ (2x2 bin mode)'
_diffrn_measured_fraction_theta_full 0.999
_diffrn_measured_fraction_theta_max 0.999
_diffrn_measurement_details
;
List of Runs (angles in degrees, time in seconds):

  # Type    Start    End  Width  t~exp~   \w     \q     \k     \f   Frames
#--------------------------------------------------------------------------
  1  \w    -35.00  55.00   1.00   80.00    --  -17.00  72.00  30.00   90
  2  \w    -69.00  22.00   1.00   80.00    --  -17.00 -72.00  90.00   91
  3  \w    -18.00   2.00   1.00   80.00    --  -17.00  54.00-150.00   20
  4  \w    -35.00  73.00   1.00   80.00    --  -17.00  72.00 -60.00  108
  5  \w    -68.00  -7.00   1.00   80.00    --  -17.00 -72.00-180.00   61
;
_diffrn_measurement_device 'four-circle \k goniometer'
_diffrn_measurement_device_type
'Rigaku FRE+ equipped with VHF Varimax confocal mirrors and an AFC12 goniometer and HG Saturn 724+ detector'
_diffrn_measurement_method 'profile data from \w-scans'
_diffrn_measurement_specimen_support 'MiTeGen MicroLoop'
_diffrn_orient_matrix_type 'CrysAlisPro convention (1999,Acta A55,543-557)'
_diffrn_orient_matrix_UB_11 0.0418936000
_diffrn_orient_matrix_UB_12 0.0364210000
_diffrn_orient_matrix_UB_13 0.0040437000
_diffrn_orient_matrix_UB_21 0.0013111000
_diffrn_orient_matrix_UB_22 -0.0300433000
_diffrn_orient_matrix_UB_23 -0.0393651000
_diffrn_orient_matrix_UB_31 -0.0206218000
_diffrn_orient_matrix_UB_32 0.0721573000
_diffrn_orient_matrix_UB_33 -0.0184117000
_diffrn_radiation_collimation 0.2
_diffrn_radiation_monochromator 'Confocal mirrors, VHF Varimax'
_diffrn_radiation_probe x-ray
_diffrn_radiation_type MoK\a
_diffrn_radiation_wavelength 0.71075
_diffrn_reflns_av_R_equivalents 0.0679
_diffrn_reflns_av_unetI/netI 0.0699
_diffrn_reflns_Laue_measured_fraction_full 0.999
_diffrn_reflns_Laue_measured_fraction_max 0.999
_diffrn_reflns_limit_h_max 19
_diffrn_reflns_limit_h_min -19
_diffrn_reflns_limit_k_max 10
_diffrn_reflns_limit_k_min -9
_diffrn_reflns_limit_l_max 20
_diffrn_reflns_limit_l_min -20
_diffrn_reflns_number 15009
_diffrn_reflns_point_group_measured_fraction_full 0.999
_diffrn_reflns_point_group_measured_fraction_max 0.999
_diffrn_reflns_theta_full 25.242
_diffrn_reflns_theta_max 26.023
_diffrn_reflns_theta_min 2.507
_diffrn_source 'Rotating Anode'
_diffrn_source_current 55.0
_diffrn_source_power 2.475
_diffrn_source_target Mo
_diffrn_source_type 'Rigaku FRE+'
_diffrn_source_voltage 45.0
_exptl_absorpt_coefficient_mu 0.208
_exptl_absorpt_correction_T_max 1.00000
_exptl_absorpt_correction_T_min 0.63096
_exptl_absorpt_correction_type multi-scan
_exptl_absorpt_process_details
'CrysAlisPro 1.171.39.34b (Rigaku Oxford Diffraction, 2017) Empirical absorption correction using spherical harmonics, implemented in SCALE3 ABSPACK scaling algorithm.'
_exptl_crystal_colour orange
_exptl_crystal_colour_primary orange
_exptl_crystal_density_diffrn 1.528
_exptl_crystal_description needle
_exptl_crystal_F_000 992
_exptl_crystal_recrystallization_method 'The material was obtained by vapour diffusion of ether into acetone.'
_exptl_crystal_size_max 0.11
_exptl_crystal_size_mid 0.02
_exptl_crystal_size_min 0.01
_refine_diff_density_max 0.988
_refine_diff_density_min -0.374
_refine_diff_density_rms 0.109
_refine_ls_extinction_method none
_refine_ls_goodness_of_fit_ref 1.103
_refine_ls_hydrogen_treatment constr
_refine_ls_matrix_type full
_refine_ls_number_parameters 355
_refine_ls_number_reflns 4111
_refine_ls_number_restraints 378
_refine_ls_restrained_S_all 1.064
_refine_ls_R_factor_all 0.1438
_refine_ls_R_factor_gt 0.0969
_refine_ls_shift/su_max 0.000
_refine_ls_shift/su_mean 0.000
_refine_ls_structure_factor_coef Fsqd
_refine_ls_weighting_details 'w=1/[\s^2^(Fo^2^)+(0.1067P)^2^+7.5167P] where P=(Fo^2^+2Fc^2^)/3'
_refine_ls_weighting_scheme calc
_refine_ls_wR_factor_gt 0.2411
_refine_ls_wR_factor_ref 0.2652
_reflns_Friedel_coverage 0.000
_reflns_number_gt 2687
_reflns_number_total 4111
_reflns_threshold_expression 'I > 2\s(I)'
_cod_data_source_file c8dt04069a2.cif
_cod_data_source_block HL3PF6
_cod_depositor_comments 'Adding full bibliography for 7048391--7048392.cif.'
_cod_database_code 7048391
_shelx_shelxl_version_number 2014/7
_chemical_oxdiff_formula 'C20 H22 N3 O2 P F6'
_shelx_space_group_comment
;
The symmetry employed for this shelxl refinement is uniquely defined
by the following loop, which should always be used as a source of
symmetry information in preference to the above space-group names.
They are only intended as comments.
;
_shelx_estimated_absorpt_t_max 0.998
_shelx_estimated_absorpt_t_min 0.978
_reflns_odcompleteness_completeness 99.90
_reflns_odcompleteness_iscentric 1
_reflns_odcompleteness_theta 27.42
_olex2_refinement_description
;
1. Fixed Uiso
 At 1.2 times of:
  All C(H) groups, All C(H,H) groups
 At 1.5 times of:
  All C(H,H,H) groups
2. Uiso/Uaniso restraints and constraints
P1 \\sim P1A \\sim F1 \\sim F2 \\sim F3 \\sim F4 \\sim F5 \\sim F6 \\sim F1A
\\sim F2A \\sim F3A \\sim F4A \\sim F5A \\sim F6A: within 2A with sigma of 0.04
and sigma for terminal atoms of 0.08
P1 \\sim P1A: within 2A with sigma of 0.003 and sigma for terminal atoms of
0.006
3. Rigid body (RIGU) restrains
 P1, P1A, F1, F2, F3, F4, F5, F6, F1A, F2A, F3A, F4A, F5A, F6A
 with sigma for 1-2 distances of 0.01 and sigma for 1-3 distances of 0.01
4. Others
 Sof(P1A)=Sof(F1A)=Sof(F2A)=Sof(F3A)=Sof(F4A)=Sof(F5A)=Sof(F6A)=1-FVAR(1)
 Sof(P1)=Sof(F1)=Sof(F2)=Sof(F3)=Sof(F4)=Sof(F5)=Sof(F6)=FVAR(1)
5.a Secondary CH2 refined with riding coordinates:
 C13(H13A,H13B), C14(H14A,H14B), C17(H17A,H17B), C18(H18A,H18B), C19(H19A,H19B)
5.b Aromatic/amide H refined with riding coordinates:
 C6(H6), C7(H7), C8(H8), C11(H11), C12(H12), C16(H16)
5.c Idealised Me refined as rotating group:
 C15(H15A,H15B,H15C), C20(H20A,H20B,H20C)
;
_olex2_diffrn_ambient_temperature_device 'Oxford Cryosystems'
_olex2_exptl_crystal_mounting_method 'The crystal was mounted on a MITIGEN holder in perfluoroether oil'
_olex2_submission_original_sample_id LG215
_olex2_submission_special_instructions 'No special instructions were received'
_oxdiff_exptl_absorpt_empirical_full_max 2.646
_oxdiff_exptl_absorpt_empirical_full_min 0.435

loop_
_space_group_symop_operation_xyz
'x, y, z'
'-x+1/2, y+1/2, -z+1/2'
'-x, -y, -z'
'x-1/2, -y-1/2, z-1/2'

loop_
_atom_site_label
_atom_site_type_symbol
_atom_site_fract_x
_atom_site_fract_y
_atom_site_fract_z
_atom_site_U_iso_or_equiv
_atom_site_adp_type
_atom_site_occupancy
_atom_site_site_symmetry_order
_atom_site_calc_flag
_atom_site_refinement_flags_posn
_atom_site_refinement_flags_adp
_atom_site_refinement_flags_occupancy
_atom_site_disorder_assembly
_atom_site_disorder_group
O1 O 0.5200(2) 0.8998(5) 0.4063(2) 0.0362(10) Uani 1 1 d . . . . .
O2 O 0.4369(2) 0.3798(5) 0.3374(2) 0.0339(9) Uani 1 1 d . . . . .
N1 N 0.4789(3) 0.6415(5) 0.3714(2) 0.0250(10) Uani 1 1 d . . . . .
N2 N 0.0587(3) 0.6826(5) 0.3345(2) 0.0250(10) Uani 1 1 d . . . . .
N3 N -0.0846(3) 0.6830(6) 0.2884(3) 0.0306(11) Uani 1 1 d . . . . .
C1 C 0.4611(3) 0.8018(7) 0.3901(3) 0.0288(12) Uani 1 1 d . . . . .
C2 C 0.4157(3) 0.5186(7) 0.3496(3) 0.0252(12) Uani 1 1 d . . . . .
C3 C 0.3225(3) 0.5649(6) 0.3425(3) 0.0227(11) Uani 1 1 d . . . . .
C4 C 0.3024(3) 0.7247(7) 0.3655(3) 0.0250(11) Uani 1 1 d . . . . .
C5 C 0.3686(3) 0.8410(7) 0.3912(3) 0.0276(12) Uani 1 1 d . . . . .
C6 C 0.3493(4) 0.9949(7) 0.4123(3) 0.0322(13) Uani 1 1 d . . . . .
H6 H 0.3949 1.0727 0.4294 0.039 Uiso 1 1 calc R . . . .
C7 C 0.2617(4) 1.0366(7) 0.4086(3) 0.0342(14) Uani 1 1 d . . . . .
H7 H 0.2483 1.1433 0.4234 0.041 Uiso 1 1 calc R . . . .
C8 C 0.1947(4) 0.9256(7) 0.3839(3) 0.0316(13) Uani 1 1 d . . . . .
H8 H 0.1356 0.9568 0.3813 0.038 Uiso 1 1 calc R . . . .
C9 C 0.2129(3) 0.7659(6) 0.3625(3) 0.0249(12) Uani 1 1 d . . . . .
C10 C 0.1481(3) 0.6446(7) 0.3359(3) 0.0253(12) Uani 1 1 d . . . . .
C11 C 0.1689(3) 0.4943(7) 0.3118(3) 0.0265(12) Uani 1 1 d . . . . .
H11 H 0.1235 0.4173 0.2918 0.032 Uiso 1 1 calc R . . . .
C12 C 0.2571(3) 0.4526(7) 0.3162(3) 0.0269(12) Uani 1 1 d . . . . .
H12 H 0.2713 0.3466 0.3011 0.032 Uiso 1 1 calc R . . . .
C13 C 0.5702(3) 0.6014(7) 0.3713(3) 0.0302(13) Uani 1 1 d . . . . .
H13A H 0.5973 0.6957 0.3502 0.036 Uiso 1 1 calc R . . . .
H13B H 0.5702 0.5092 0.3333 0.036 Uiso 1 1 calc R . . . .
C14 C 0.6257(3) 0.5567(8) 0.4560(3) 0.0330(14) Uani 1 1 d . . . . .
H14A H 0.6060 0.4507 0.4730 0.040 Uiso 1 1 calc R . . . .
H14B H 0.6179 0.6396 0.4965 0.040 Uiso 1 1 calc R . . . .
C15 C 0.7225(4) 0.5464(8) 0.4551(3) 0.0397(15) Uani 1 1 d . . . . .
H15A H 0.7576 0.5205 0.5104 0.060 Uiso 1 1 calc GR . . . .
H15B H 0.7417 0.6508 0.4374 0.060 Uiso 1 1 calc GR . . . .
H15C H 0.7305 0.4611 0.4167 0.060 Uiso 1 1 calc GR . . . .
C16 C -0.0090(3) 0.6650(6) 0.2705(3) 0.0263(12) Uani 1 1 d . . . . .
H16 H -0.0030 0.6414 0.2166 0.032 Uiso 1 1 calc R . . . .
C17 C 0.0264(4) 0.7054(8) 0.4114(3) 0.0382(14) Uani 1 1 d . . . . .
H17A H 0.0497 0.8068 0.4404 0.046 Uiso 1 1 calc R . . . .
H17B H 0.0431 0.6123 0.4495 0.046 Uiso 1 1 calc R . . . .
C18 C -0.0725(3) 0.7142(7) 0.3773(3) 0.0321(13) Uani 1 1 d . . . . .
H18A H -0.1029 0.6307 0.4029 0.038 Uiso 1 1 calc R . . . .
H18B H -0.0953 0.8227 0.3869 0.038 Uiso 1 1 calc R . . . .
C19 C -0.1718(4) 0.6750(7) 0.2333(4) 0.0367(14) Uani 1 1 d . . . . .
H19A H -0.2003 0.7826 0.2321 0.044 Uiso 1 1 calc R . . . .
H19B H -0.2076 0.5958 0.2555 0.044 Uiso 1 1 calc R . . . .
C20 C -0.1721(4) 0.6265(9) 0.1458(4) 0.0488(18) Uani 1 1 d . . . . .
H20A H -0.1461 0.5182 0.1460 0.073 Uiso 1 1 calc GR . . . .
H20B H -0.1376 0.7051 0.1228 0.073 Uiso 1 1 calc GR . . . .
H20C H -0.2329 0.6250 0.1122 0.073 Uiso 1 1 calc GR . . . .
P1 P 0.5509(18) 0.728(2) 0.1411(16) 0.0267(19) Uani 0.478(12) 1 d . U P A 1
P1A P 0.5500(16) 0.6960(16) 0.1451(14) 0.0225(16) Uani 0.522(12) 1 d . U P A 2
F1 F 0.5119(9) 0.5925(11) 0.0710(5) 0.057(3) Uani 0.478(12) 1 d . U P A 1
F2 F 0.6154(8) 0.5824(12) 0.1926(7) 0.039(3) Uani 0.478(12) 1 d . U P A 1
F3 F 0.4753(5) 0.6530(16) 0.1881(5) 0.048(3) Uani 0.478(12) 1 d . U P A 1
F4 F 0.4841(7) 0.8448(14) 0.0956(6) 0.045(3) Uani 0.478(12) 1 d . U P A 1
F5 F 0.6211(7) 0.7750(17) 0.0996(7) 0.049(3) Uani 0.478(12) 1 d . U P A 1
F6 F 0.5818(10) 0.8418(12) 0.2172(6) 0.060(3) Uani 0.478(12) 1 d . U P A 1
F1A F 0.5808(8) 0.5950(9) 0.0765(4) 0.052(3) Uani 0.522(12) 1 d . U P A 2
F2A F 0.6367(7) 0.6525(17) 0.2087(7) 0.054(3) Uani 0.522(12) 1 d . U P A 2
F3A F 0.5032(6) 0.5567(11) 0.1725(5) 0.047(2) Uani 0.522(12) 1 d . U P A 2
F4A F 0.4636(7) 0.7515(19) 0.0781(6) 0.070(3) Uani 0.522(12) 1 d . U P A 2
F5A F 0.6043(9) 0.8501(13) 0.1144(7) 0.063(3) Uani 0.522(12) 1 d . U P A 2
F6A F 0.5258(8) 0.8190(11) 0.2108(5) 0.048(3) Uani 0.522(12) 1 d . U P A 2

loop_
_atom_site_aniso_label
_atom_site_aniso_U_11
_atom_site_aniso_U_22
_atom_site_aniso_U_33
_atom_site_aniso_U_23
_atom_site_aniso_U_13
_atom_site_aniso_U_12
O1 0.024(2) 0.044(3) 0.040(2) -0.0022(19) 0.0057(17) -0.0088(19)
O2 0.034(2) 0.030(2) 0.039(2) -0.0006(18) 0.0103(17) 0.0036(18)
N1 0.019(2) 0.033(3) 0.023(2) -0.0001(19) 0.0046(17) -0.0034(19)
N2 0.022(2) 0.027(3) 0.026(2) 0.0011(19) 0.0058(18) -0.0003(19)
N3 0.025(2) 0.026(3) 0.039(3) 0.000(2) 0.006(2) -0.002(2)
C1 0.027(3) 0.032(3) 0.024(3) -0.001(2) 0.001(2) -0.001(3)
C2 0.026(3) 0.029(3) 0.021(2) -0.001(2) 0.005(2) -0.002(2)
C3 0.021(3) 0.025(3) 0.021(2) -0.001(2) 0.003(2) -0.001(2)
C4 0.029(3) 0.031(3) 0.016(2) -0.003(2) 0.005(2) -0.004(2)
C5 0.026(3) 0.035(3) 0.021(2) 0.001(2) 0.003(2) 0.005(2)
C6 0.034(3) 0.032(3) 0.027(3) 0.003(2) 0.001(2) -0.005(3)
C7 0.033(3) 0.032(3) 0.035(3) -0.003(3) 0.005(2) 0.005(3)
C8 0.028(3) 0.036(3) 0.029(3) 0.003(2) 0.004(2) 0.007(2)
C9 0.028(3) 0.026(3) 0.020(2) -0.001(2) 0.004(2) 0.000(2)
C10 0.019(2) 0.033(3) 0.021(2) 0.003(2) 0.000(2) 0.000(2)
C11 0.025(3) 0.031(3) 0.022(2) -0.003(2) 0.002(2) 0.000(2)
C12 0.027(3) 0.030(3) 0.023(2) 0.000(2) 0.004(2) 0.002(2)
C13 0.019(3) 0.040(3) 0.030(3) 0.006(2) 0.003(2) 0.003(2)
C14 0.023(3) 0.045(4) 0.028(3) 0.004(2) 0.001(2) 0.000(3)
C15 0.030(3) 0.057(4) 0.031(3) 0.000(3) 0.004(2) 0.007(3)
C16 0.024(3) 0.021(3) 0.033(3) 0.002(2) 0.004(2) -0.001(2)
C17 0.036(3) 0.050(4) 0.032(3) -0.001(3) 0.014(3) -0.001(3)
C18 0.026(3) 0.032(3) 0.041(3) -0.001(3) 0.016(2) 0.000(2)
C19 0.024(3) 0.033(3) 0.051(3) -0.008(3) 0.004(3) 0.001(2)
C20 0.025(3) 0.056(4) 0.056(4) -0.017(3) -0.008(3) 0.013(3)
P1 0.0315(17) 0.022(5) 0.027(2) 0.009(4) 0.0063(16) -0.001(4)
P1A 0.0314(15) 0.007(4) 0.028(2) 0.008(3) 0.0045(16) -0.001(3)
F1 0.083(8) 0.047(5) 0.030(4) 0.002(3) -0.005(4) -0.017(5)
F2 0.056(7) 0.026(5) 0.032(5) 0.001(4) 0.006(4) 0.018(4)
F3 0.031(4) 0.073(8) 0.037(4) 0.019(5) 0.003(3) -0.010(4)
F4 0.040(5) 0.052(6) 0.042(5) 0.008(4) 0.012(4) 0.011(4)
F5 0.044(5) 0.068(8) 0.043(5) 0.025(5) 0.025(4) 0.005(5)
F6 0.092(9) 0.036(5) 0.048(5) -0.001(4) 0.008(6) -0.013(6)
F1A 0.087(8) 0.039(4) 0.031(4) 0.002(3) 0.016(4) 0.008(4)
F2A 0.042(5) 0.080(9) 0.040(5) 0.001(5) 0.008(4) 0.003(5)
F3A 0.056(5) 0.033(5) 0.053(4) -0.006(4) 0.014(4) -0.018(4)
F4A 0.056(6) 0.102(10) 0.044(5) 0.011(6) -0.007(4) 0.016(6)
F5A 0.097(8) 0.033(6) 0.071(6) -0.008(5) 0.042(5) -0.029(5)
F6A 0.075(7) 0.039(5) 0.037(4) 0.001(3) 0.026(5) 0.005(5)

loop_
_atom_type_symbol
_atom_type_description
_atom_type_scat_dispersion_real
_atom_type_scat_dispersion_imag
_atom_type_scat_source
C C 0.0033 0.0016 'International Tables Vol C Tables 4.2.6.8 and 6.1.1.4'
H H 0.0000 0.0000 'International Tables Vol C Tables 4.2.6.8 and 6.1.1.4'
F F 0.0171 0.0103 'International Tables Vol C Tables 4.2.6.8 and 6.1.1.4'
N N 0.0061 0.0033 'International Tables Vol C Tables 4.2.6.8 and 6.1.1.4'
O O 0.0106 0.0060 'International Tables Vol C Tables 4.2.6.8 and 6.1.1.4'
P P 0.1023 0.0942 'International Tables Vol C Tables 4.2.6.8 and 6.1.1.4'

loop_
_geom_angle_atom_site_label_1
_geom_angle_atom_site_label_2
_geom_angle_atom_site_label_3
_geom_angle
C1 N1 C2 124.9(4)
C1 N1 C13 117.4(4)
C2 N1 C13 117.6(5)
C10 N2 C17 123.0(4)
C16 N2 C10 125.4(4)
C16 N2 C17 109.8(4)
C16 N3 C18 110.6(4)
C16 N3 C19 128.0(5)
C19 N3 C18 121.4(5)
O1 C1 N1 119.9(5)
O1 C1 C5 123.0(5)
N1 C1 C5 117.1(5)
O2 C2 N1 121.1(5)
O2 C2 C3 121.9(5)
N1 C2 C3 117.0(5)
C4 C3 C2 119.5(4)
C12 C3 C2 119.7(5)
C12 C3 C4 120.8(5)
C3 C4 C9 119.2(5)
C5 C4 C3 121.2(5)
C5 C4 C9 119.6(5)
C4 C5 C1 119.9(5)
C6 C5 C1 118.7(5)
C6 C5 C4 121.3(5)
C5 C6 H6 120.3
C5 C6 C7 119.4(5)
C7 C6 H6 120.3
C6 C7 H7 119.4
C8 C7 C6 121.1(6)
C8 C7 H7 119.4
C7 C8 H8 119.7
C7 C8 C9 120.5(5)
C9 C8 H8 119.7
C8 C9 C4 118.0(5)
C8 C9 C10 124.2(5)
C10 C9 C4 117.7(5)
C9 C10 N2 118.4(5)
C11 C10 N2 119.8(5)
C11 C10 C9 121.8(5)
C10 C11 H11 119.8
C10 C11 C12 120.5(5)
C12 C11 H11 119.8
C3 C12 C11 119.9(5)
C3 C12 H12 120.0
C11 C12 H12 120.0
N1 C13 H13A 109.0
N1 C13 H13B 109.0
N1 C13 C14 112.9(4)
H13A C13 H13B 107.8
C14 C13 H13A 109.0
C14 C13 H13B 109.0
C13 C14 H14A 109.6
C13 C14 H14B 109.6
C13 C14 C15 110.4(5)
H14A C14 H14B 108.1
C15 C14 H14A 109.6
C15 C14 H14B 109.6
C14 C15 H15A 109.5
C14 C15 H15B 109.5
C14 C15 H15C 109.5
H15A C15 H15B 109.5
H15A C15 H15C 109.5
H15B C15 H15C 109.5
N2 C16 H16 123.3
N3 C16 N2 113.4(5)
N3 C16 H16 123.3
N2 C17 H17A 111.4
N2 C17 H17B 111.4
N2 C17 C18 102.0(4)
H17A C17 H17B 109.2
C18 C17 H17A 111.4
C18 C17 H17B 111.4
N3 C18 C17 103.9(4)
N3 C18 H18A 111.0
N3 C18 H18B 111.0
C17 C18 H18A 111.0
C17 C18 H18B 111.0
H18A C18 H18B 109.0
N3 C19 H19A 108.7
N3 C19 H19B 108.7
N3 C19 C20 114.1(5)
H19A C19 H19B 107.6
C20 C19 H19A 108.7
C20 C19 H19B 108.7
C19 C20 H20A 109.5
C19 C20 H20B 109.5
C19 C20 H20C 109.5
H20A C20 H20B 109.5
H20A C20 H20C 109.5
H20B C20 H20C 109.5
F1 P1 F2 87.3(10)
F1 P1 F3 84.4(11)
F2 P1 F3 84.3(10)
F4 P1 F1 88.8(14)
F4 P1 F2 172.9(18)
F4 P1 F3 89.4(15)
F4 P1 F6 94.1(12)
F5 P1 F1 91.7(15)
F5 P1 F2 90.3(15)
F5 P1 F3 173.5(15)
F5 P1 F4 95.7(13)
F5 P1 F6 96.3(14)
F6 P1 F1 171.2(17)
F6 P1 F2 88.9(13)
F6 P1 F3 87.3(14)
F1A P1A F4A 89.8(13)
F1A P1A F5A 84.8(12)
F1A P1A F6A 172.2(14)
F2A P1A F1A 90.5(13)
F2A P1A F4A 176.2(14)
F2A P1A F5A 87.8(13)
F2A P1A F6A 89.3(13)
F3A P1A F1A 94.5(10)
F3A P1A F2A 91.4(11)
F3A P1A F4A 92.3(13)
F3A P1A F5A 178.9(17)
F3A P1A F6A 93.3(14)
F4A P1A F5A 88.5(10)
F4A P1A F6A 90.0(12)
F6A P1A F5A 87.4(9)

loop_
_geom_bond_atom_site_label_1
_geom_bond_atom_site_label_2
_geom_bond_distance
O1 C1 1.205(6)
O2 C2 1.221(6)
N1 C1 1.400(7)
N1 C2 1.400(7)
N1 C13 1.467(6)
N2 C10 1.428(6)
N2 C16 1.318(6)
N2 C17 1.506(7)
N3 C16 1.299(7)
N3 C18 1.477(7)
N3 C19 1.451(7)
C1 C5 1.487(7)
C2 C3 1.484(7)
C3 C4 1.428(7)
C3 C12 1.370(7)
C4 C5 1.399(7)
C4 C9 1.429(7)
C5 C6 1.369(8)
C6 H6 0.9500
C6 C7 1.399(8)
C7 H7 0.9500
C7 C8 1.377(8)
C8 H8 0.9500
C8 C9 1.410(8)
C9 C10 1.417(7)
C10 C11 1.366(8)
C11 H11 0.9500
C11 C12 1.406(7)
C12 H12 0.9500
C13 H13A 0.9900
C13 H13B 0.9900
C13 C14 1.518(7)
C14 H14A 0.9900
C14 H14B 0.9900
C14 C15 1.520(8)
C15 H15A 0.9800
C15 H15B 0.9800
C15 H15C 0.9800
C16 H16 0.9500
C17 H17A 0.9900
C17 H17B 0.9900
C17 C18 1.516(7)
C18 H18A 0.9900
C18 H18B 0.9900
C19 H19A 0.9900
C19 H19B 0.9900
C19 C20 1.517(9)
C20 H20A 0.9800
C20 H20B 0.9800
C20 H20C 0.9800
P1 F1 1.63(2)
P1 F2 1.67(2)
P1 F3 1.69(3)
P1 F4 1.49(2)
P1 F5 1.49(3)
P1 F6 1.56(3)
P1A F1A 1.58(2)
P1A F2A 1.55(2)
P1A F3A 1.492(19)
P1A F4A 1.60(2)
P1A F5A 1.68(2)
P1A F6A 1.61(2)

loop_
_geom_torsion_atom_site_label_1
_geom_torsion_atom_site_label_2
_geom_torsion_atom_site_label_3
_geom_torsion_atom_site_label_4
_geom_torsion
O1 C1 C5 C4 175.1(5)
O1 C1 C5 C6 -0.7(8)
O2 C2 C3 C4 173.7(5)
O2 C2 C3 C12 -4.4(8)
N1 C1 C5 C4 -6.7(7)
N1 C1 C5 C6 177.5(4)
N1 C2 C3 C4 -6.1(7)
N1 C2 C3 C12 175.8(4)
N1 C13 C14 C15 -169.8(5)
N2 C10 C11 C12 -177.2(4)
N2 C17 C18 N3 4.3(6)
C1 N1 C2 O2 -177.0(5)
C1 N1 C2 C3 2.8(7)
C1 N1 C13 C14 85.8(6)
C1 C5 C6 C7 176.0(5)
C2 N1 C1 O1 -178.3(5)
C2 N1 C1 C5 3.5(7)
C2 N1 C13 C14 -96.7(6)
C2 C3 C4 C5 3.0(7)
C2 C3 C4 C9 -176.8(4)
C2 C3 C12 C11 178.1(4)
C3 C4 C5 C1 3.5(7)
C3 C4 C5 C6 179.2(5)
C3 C4 C9 C8 -178.7(4)
C3 C4 C9 C10 -0.5(7)
C4 C3 C12 C11 0.0(7)
C4 C5 C6 C7 0.3(8)
C4 C9 C10 N2 178.5(4)
C4 C9 C10 C11 -1.6(7)
C5 C4 C9 C8 1.5(7)
C5 C4 C9 C10 179.7(4)
C5 C6 C7 C8 -0.1(8)
C6 C7 C8 C9 0.7(8)
C7 C8 C9 C4 -1.3(7)
C7 C8 C9 C10 -179.4(5)
C8 C9 C10 N2 -3.4(7)
C8 C9 C10 C11 176.5(5)
C9 C4 C5 C1 -176.7(4)
C9 C4 C5 C6 -1.0(7)
C9 C10 C11 C12 2.9(8)
C10 N2 C16 N3 169.5(5)
C10 N2 C17 C18 -170.8(5)
C10 C11 C12 C3 -2.1(8)
C12 C3 C4 C5 -179.0(5)
C12 C3 C4 C9 1.2(7)
C13 N1 C1 O1 -1.1(7)
C13 N1 C1 C5 -179.3(4)
C13 N1 C2 O2 5.7(7)
C13 N1 C2 C3 -174.4(4)
C16 N2 C10 C9 127.0(5)
C16 N2 C10 C11 -53.0(7)
C16 N2 C17 C18 -5.5(6)
C16 N3 C18 C17 -2.1(6)
C16 N3 C19 C20 5.1(9)
C17 N2 C10 C9 -70.1(7)
C17 N2 C10 C11 110.0(6)
C17 N2 C16 N3 4.6(6)
C18 N3 C16 N2 -1.6(6)
C18 N3 C19 C20 -174.6(5)
C19 N3 C16 N2 178.7(5)
C19 N3 C18 C17 177.7(5)
